data_2228584
loop_
_publ_author_name
'Heyward, Carla'
'Mann, Matthew'
'Kolis, Joseph'

_publ_section_title
;
 Hydrothermally synthesized \a-Ba~2~P~2~O~7~
;
_journal_coeditor_code WM2406
_journal_issue 12
_journal_name_full 'Acta Crystallographica Section E'
_journal_page_first i84
_journal_paper_doi 10.1107/S1600536810043527
_journal_volume 66
_journal_year 2010
_chemical_formula_iupac 'Ba2 P2 O7'
_chemical_formula_structural 'Ba2 (P2 O7)'
_chemical_formula_sum 'Ba2 O7 P2'
_chemical_formula_weight 448.62
_chemical_name_systematic
;
Dibarium diphosphate
;
_space_group_IT_number 62
_symmetry_cell_setting orthorhombic
_symmetry_space_group_name_Hall '-P 2ac 2n'
_symmetry_space_group_name_H-M 'P n m a'
_atom_sites_solution_primary direct
_atom_sites_solution_secondary difmap
_audit_creation_method SHELXL-97
_cell_angle_alpha 90.00
_cell_angle_beta 90.00
_cell_angle_gamma 90.00
_cell_formula_units_Z 4
_cell_length_a 9.2842(19)
_cell_length_b 5.6113(11)
_cell_length_c 13.796(3)
_cell_measurement_reflns_used 3690
_cell_measurement_temperature 298(2)
_cell_measurement_theta_max 36.2776
_cell_measurement_theta_min 2.6445
_cell_volume 718.7(3)
_computing_cell_refinement 'CrystalClear (Rigaku/MSC, 2001)'
_computing_data_collection 'CrystalClear (Rigaku/MSC, 2001)'
_computing_data_reduction 'CrystalClear (Rigaku/MSC, 2001)'
_computing_molecular_graphics 'DIAMOND (Brandenburg, 1999)'
_computing_publication_material 'SHELXTL (Sheldrick, 2008)'
_computing_structure_refinement 'SHELXTL (Sheldrick, 2008)'
_computing_structure_solution 'SHELXTL (Sheldrick, 2008)'
_diffrn_ambient_temperature 298(2)
_diffrn_detector_area_resol_mean 14.6306
_diffrn_measured_fraction_theta_full 0.986
_diffrn_measured_fraction_theta_max 0.986
_diffrn_measurement_device_type 'Rigaku AFC-8S Mercury CCD'
_diffrn_measurement_method \w
_diffrn_radiation_monochromator graphite
_diffrn_radiation_source 'sealed tube'
_diffrn_radiation_type MoK\a
_diffrn_radiation_wavelength 0.71073
_diffrn_reflns_av_R_equivalents 0.0424
_diffrn_reflns_av_sigmaI/netI 0.0395
_diffrn_reflns_limit_h_max 15
_diffrn_reflns_limit_h_min -8
_diffrn_reflns_limit_k_max 9
_diffrn_reflns_limit_k_min -7
_diffrn_reflns_limit_l_max 22
_diffrn_reflns_limit_l_min -21
_diffrn_reflns_number 7205
_diffrn_reflns_theta_full 36.29
_diffrn_reflns_theta_max 36.29
_diffrn_reflns_theta_min 2.64
_diffrn_standards_number 0
_exptl_absorpt_coefficient_mu 11.324
_exptl_absorpt_correction_T_max 0.2814
_exptl_absorpt_correction_T_min 0.0802
_exptl_absorpt_correction_type multi-scan
_exptl_absorpt_process_details
;
(<i>REQAB</i>; Jacobson, 1998)
;
_exptl_crystal_colour colorless
_exptl_crystal_density_diffrn 4.146
_exptl_crystal_density_method 'not measured'
_exptl_crystal_description needle
_exptl_crystal_F_000 792
_exptl_crystal_size_max 0.45
_exptl_crystal_size_mid 0.15
_exptl_crystal_size_min 0.15
_refine_diff_density_max 6.714
_refine_diff_density_min -3.526
_refine_ls_extinction_method none
_refine_ls_goodness_of_fit_ref 1.109
_refine_ls_matrix_type full
_refine_ls_number_parameters 58
_refine_ls_number_reflns 1854
_refine_ls_number_restraints 0
_refine_ls_restrained_S_all 1.109
_refine_ls_R_factor_all 0.0596
_refine_ls_R_factor_gt 0.0467
_refine_ls_shift/su_max 0.001
_refine_ls_shift/su_mean 0.000
_refine_ls_structure_factor_coef Fsqd
_refine_ls_weighting_details 'w=1/[\s^2^(Fo^2^)+(0.0617P)^2^+4.9464P] where P=(Fo^2^+2Fc^2^)/3'
_refine_ls_weighting_scheme calc
_refine_ls_wR_factor_gt 0.1153
_refine_ls_wR_factor_ref 0.1272
_reflns_number_gt 1510
_reflns_number_total 1854
_reflns_threshold_expression I>2\s(I)
_cod_data_source_file wm2406.cif
_cod_data_source_block I
_cod_database_code 2228584
_cod_database_fobs_code 2228584

loop_
_symmetry_equiv_pos_as_xyz
'x, y, z'
'-x+1/2, -y, z+1/2'
'-x, y+1/2, -z'
'x+1/2, -y+1/2, -z+1/2'
'-x, -y, -z'
'x-1/2, y, -z-1/2'
'x, -y-1/2, z'
'-x-1/2, y-1/2, z-1/2'

loop_
_atom_site_type_symbol
_atom_site_label
_atom_site_fract_x
_atom_site_fract_y
_atom_site_fract_z
_atom_site_U_iso_or_equiv
_atom_site_adp_type
_atom_site_calc_flag
_atom_site_refinement_flags
_atom_site_occupancy
_atom_site_disorder_assembly
_atom_site_disorder_group
Ba Ba1 0.86006(5) 0.2500 0.41750(3) 0.01365(12) Uani d S 1 . .
Ba Ba2 0.84160(5) 0.2500 0.74453(3) 0.01249(12) Uani d S 1 . .
P P1 1.2179(2) 0.2500 0.45777(12) 0.0120(3) Uani d S 1 . .
P P2 1.4529(2) 0.2500 0.31494(13) 0.0120(3) Uani d S 1 . .
O O1 1.1427(4) 0.0289(8) 0.4204(3) 0.0163(8) Uani d . 1 . .
O O2 1.2271(6) 0.2500 0.5677(4) 0.0164(10) Uani d S 1 . .
O O3 1.3792(6) 0.2500 0.4196(3) 0.0118(9) Uiso d S 1 . .
O O4 1.4045(4) 0.0278(7) 0.2617(3) 0.0154(7) Uani d . 1 . .
O O5 1.6144(7) 0.2500 0.3326(4) 0.0230(12) Uani d S 1 . .

loop_
_atom_site_aniso_label
_atom_site_aniso_U_11
_atom_site_aniso_U_22
_atom_site_aniso_U_33
_atom_site_aniso_U_12
_atom_site_aniso_U_13
_atom_site_aniso_U_23
Ba1 0.0139(2) 0.0148(2) 0.0122(2) 0.000 -0.00132(12) 0.000
Ba2 0.01179(19) 0.0128(2) 0.01293(18) 0.000 0.00048(12) 0.000
P1 0.0126(7) 0.0131(8) 0.0103(6) 0.000 0.0008(5) 0.000
P2 0.0105(7) 0.0119(7) 0.0138(7) 0.000 0.0002(5) 0.000
O1 0.0170(18) 0.0134(19) 0.0187(18) -0.0009(14) 0.0018(12) 0.0001(13)
O2 0.018(2) 0.018(3) 0.013(2) 0.000 -0.0009(17) 0.000
O4 0.0149(17) 0.0108(17) 0.0205(15) -0.0033(13) 0.0000(13) -0.0010(13)
O5 0.011(2) 0.037(3) 0.022(2) 0.000 0.001(2) 0.000

loop_
_atom_type_symbol
_atom_type_description
_atom_type_scat_dispersion_real
_atom_type_scat_dispersion_imag
_atom_type_scat_source
O O 0.0106 0.0060 'International Tables Vol C Tables 4.2.6.8 and 6.1.1.4'
P P 0.1023 0.0942 'International Tables Vol C Tables 4.2.6.8 and 6.1.1.4'
Ba Ba -0.3244 2.2819 'International Tables Vol C Tables 4.2.6.8 and 6.1.1.4'

loop_
_geom_angle_atom_site_label_1
_geom_angle_atom_site_label_2
_geom_angle_atom_site_label_3
_geom_angle_site_symmetry_1
_geom_angle_site_symmetry_3
_geom_angle
_geom_angle_publ_flag
O5 Ba1 O1 1_455 3_756 111.47(14) ?
O5 Ba1 O1 1_455 5_756 111.47(14) ?
O1 Ba1 O1 3_756 5_756 69.95(18) ?
O5 Ba1 O4 1_455 6_556 74.19(15) ?
O1 Ba1 O4 3_756 6_556 168.60(12) ?
O1 Ba1 O4 5_756 6_556 118.01(12) ?
O5 Ba1 O4 1_455 4_455 74.19(15) ?
O1 Ba1 O4 3_756 4_455 118.01(13) ?
O1 Ba1 O4 5_756 4_455 168.60(12) ?
O4 Ba1 O4 6_556 4_455 52.90(17) ?
O5 Ba1 O1 1_455 7_565 144.13(12) ?
O1 Ba1 O1 3_756 7_565 75.66(12) ?
O1 Ba1 O1 5_756 7_565 104.02(8) ?
O4 Ba1 O1 6_556 7_565 93.97(11) ?
O4 Ba1 O1 4_455 7_565 71.85(11) ?
O5 Ba1 O1 1_455 . 144.13(12) ?
O1 Ba1 O1 3_756 . 104.02(8) ?
O1 Ba1 O1 5_756 . 75.66(12) ?
O4 Ba1 O1 6_556 . 71.85(11) ?
O4 Ba1 O1 4_455 . 93.97(11) ?
O1 Ba1 O1 7_565 . 50.61(18) ?
O5 Ba1 O2 1_455 5_756 77.64(11) ?
O1 Ba1 O2 3_756 5_756 119.32(14) ?
O1 Ba1 O2 5_756 5_756 52.47(14) ?
O4 Ba1 O2 6_556 5_756 71.07(13) ?
O4 Ba1 O2 4_455 5_756 121.96(13) ?
O1 Ba1 O2 7_565 5_756 131.20(15) ?
O1 Ba1 O2 . 5_756 80.75(14) ?
O5 Ba1 O2 1_455 5_766 77.64(11) ?
O1 Ba1 O2 3_756 5_766 52.47(14) ?
O1 Ba1 O2 5_756 5_766 119.32(14) ?
O4 Ba1 O2 6_556 5_766 121.96(13) ?
O4 Ba1 O2 4_455 5_766 71.07(13) ?
O1 Ba1 O2 7_565 5_766 80.75(14) ?
O1 Ba1 O2 . 5_766 131.20(15) ?
O2 Ba1 O2 5_756 5_766 146.9(2) ?
O1 Ba2 O1 5_756 3_756 68.95(18) ?
O1 Ba2 O4 5_756 5_756 72.50(12) ?
O1 Ba2 O4 3_756 5_756 109.70(12) ?
O1 Ba2 O4 5_756 3_756 109.70(12) ?
O1 Ba2 O4 3_756 3_756 72.50(12) ?
O4 Ba2 O4 5_756 3_756 68.58(18) ?
O1 Ba2 O2 5_756 6_557 141.37(10) ?
O1 Ba2 O2 3_756 6_557 141.37(10) ?
O4 Ba2 O2 5_756 6_557 73.45(13) ?
O4 Ba2 O2 3_756 6_557 73.45(13) ?
O1 Ba2 O4 5_756 8_866 109.63(12) ?
O1 Ba2 O4 3_756 8_866 73.36(12) ?
O4 Ba2 O4 5_756 8_866 176.88(2) ?
O4 Ba2 O4 3_756 8_866 112.28(14) ?
O2 Ba2 O4 6_557 8_866 103.79(13) ?
O1 Ba2 O4 5_756 2_755 73.36(12) ?
O1 Ba2 O4 3_756 2_755 109.63(12) ?
O4 Ba2 O4 5_756 2_755 112.28(14) ?
O4 Ba2 O4 3_756 2_755 176.88(2) ?
O2 Ba2 O4 6_557 2_755 103.79(13) ?
O4 Ba2 O4 8_866 2_755 66.70(16) ?
O1 Ba2 O5 5_756 2_765 146.29(14) ?
O1 Ba2 O5 3_756 2_765 78.59(14) ?
O4 Ba2 O5 5_756 2_765 129.35(14) ?
O4 Ba2 O5 3_756 2_765 66.99(14) ?
O2 Ba2 O5 6_557 2_765 71.70(11) ?
O4 Ba2 O5 8_866 2_765 49.98(14) ?
O4 Ba2 O5 2_755 2_765 110.92(14) ?
O1 Ba2 O5 5_756 2_755 78.59(14) ?
O1 Ba2 O5 3_756 2_755 146.29(14) ?
O4 Ba2 O5 5_756 2_755 66.99(14) ?
O4 Ba2 O5 3_756 2_755 129.35(14) ?
O2 Ba2 O5 6_557 2_755 71.70(11) ?
O4 Ba2 O5 8_866 2_755 110.92(14) ?
O4 Ba2 O5 2_755 2_755 49.98(14) ?
O5 Ba2 O5 2_765 2_755 130.9(2) ?
O1 P1 O1 . 7_565 110.0(3) ?
O1 P1 O2 . . 111.48(19) ?
O1 P1 O2 7_565 . 111.48(19) ?
O1 P1 O3 . . 108.79(19) ?
O1 P1 O3 7_565 . 108.79(19) ?
O2 P1 O3 . . 106.1(3) ?
O4 P2 O4 . 7_565 110.7(3) ?
O4 P2 O5 . . 111.7(2) ?
O4 P2 O5 7_565 . 111.7(2) ?
O4 P2 O3 . . 108.14(19) ?
O4 P2 O3 7_565 . 108.14(19) ?
O5 P2 O3 . . 106.1(3) ?
P1 O1 Ba1 . 5_756 101.23(18) ?
P1 O1 Ba2 . 5_756 136.0(2) ?
Ba1 O1 Ba2 5_756 5_756 110.49(16) ?
P1 O1 Ba1 . . 94.1(2) ?
Ba1 O1 Ba1 5_756 . 104.34(12) ?
Ba2 O1 Ba1 5_756 . 106.17(13) ?
P1 O2 Ba2 . 6_657 160.9(4) ?
P1 O2 Ba1 . 5_756 93.11(12) ?
Ba2 O2 Ba1 6_657 5_756 92.31(11) ?
P1 O2 Ba1 . 5_766 93.11(12) ?
Ba2 O2 Ba1 6_657 5_766 92.31(11) ?
Ba1 O2 Ba1 5_756 5_766 146.9(2) ?
P1 O3 P2 . . 134.7(4) y
P2 O4 Ba2 . 5_756 136.3(2) ?
P2 O4 Ba1 . 6_656 96.06(19) ?
Ba2 O4 Ba1 5_756 6_656 95.85(12) ?
P2 O4 Ba2 . 2_754 104.2(2) ?
Ba2 O4 Ba2 5_756 2_754 111.96(14) ?
Ba1 O4 Ba2 6_656 2_754 107.08(13) ?
P2 O5 Ba1 . 1_655 162.0(4) ?
P2 O5 Ba2 . 2_754 93.88(15) ?
Ba1 O5 Ba2 1_655 2_754 93.56(13) ?
P2 O5 Ba2 . 2_764 93.88(15) ?
Ba1 O5 Ba2 1_655 2_764 93.56(13) ?
Ba2 O5 Ba2 2_754 2_764 130.9(2) ?

loop_
_geom_bond_atom_site_label_1
_geom_bond_atom_site_label_2
_geom_bond_site_symmetry_2
_geom_bond_distance
_geom_bond_publ_flag
Ba1 O5 1_455 2.564(6) y
Ba1 O1 3_756 2.730(4) y
Ba1 O1 5_756 2.730(4) ?
Ba1 O4 6_556 2.799(4) y
Ba1 O4 4_455 2.799(4) ?
Ba1 O1 7_565 2.903(4) ?
Ba1 O1 . 2.903(4) y
Ba1 O2 5_756 2.9272(18) y
Ba1 O2 5_766 2.9272(18) ?
Ba1 P2 6_556 3.320(2) ?
Ba1 P1 . 3.369(2) ?
Ba1 P1 5_766 3.3700(11) ?
Ba2 O1 5_756 2.765(4) y
Ba2 O1 3_756 2.765(4) ?
Ba2 O4 5_756 2.767(4) ?
Ba2 O4 3_756 2.767(4) y
Ba2 O2 6_557 2.800(5) y
Ba2 O4 8_866 2.836(4) y
Ba2 O4 2_755 2.836(4) ?
Ba2 O5 2_765 3.084(3) ?
Ba2 O5 2_755 3.084(3) y
P1 O1 . 1.514(5) y
P1 O1 7_565 1.514(5) y
P1 O2 . 1.519(6) y
P1 O3 . 1.588(6) y
P1 Ba1 5_766 3.3700(11) ?
P1 Ba1 5_756 3.3700(11) ?
P2 O4 . 1.515(4) y
P2 O4 7_565 1.515(4) y
P2 O5 . 1.519(6) y
P2 O3 . 1.598(5) y
